data_7038453
loop_
_publ_author_name
'Olaru, Marian'
'Nema, Mihai G.'
'Soran, Albert'
'Breunig, Hans J.'
'Silvestru, Cristian'

_publ_section_title
;
 Mixed triorganobismuthines RAr2Bi [Ar = C6F5, 2,4,6-(C6F5)3C6H2] and
 hypervalent racemic Bi-chiral diorganobismuth(iii) bromides RArBiBr (Ar =
 C6F5, Mes, Ph) with the ligand R = 2-(Me2NCH2)C6H4. Influences of the
 organic substituent.
;
_journal_issue 23
_journal_name_full 'Dalton transactions (Cambridge, England : 2003)'
_journal_page_first 9419
_journal_page_last 9428
_journal_paper_doi 10.1039/c5dt05074j
_journal_volume 45
_journal_year 2016
_chemical_formula_moiety 'C57 H14 Bi F30 N'
_chemical_formula_sum 'C57 H14 Bi F30 N'
_chemical_formula_weight 1491.67
_space_group_crystal_system triclinic
_space_group_IT_number 2
_space_group_name_Hall '-P 1'
_space_group_name_H-M_alt 'P -1'
_symmetry_space_group_name_Hall '-P 1'
_symmetry_space_group_name_H-M 'P -1'
_atom_sites_solution_hydrogens geom
_audit_creation_method SHELXL-2014/6
_audit_update_record
;
2015-10-09 deposited with the CCDC.
2016-02-17 downloaded from the CCDC.
;
_cell_angle_alpha 85.226(4)
_cell_angle_beta 75.497(5)
_cell_angle_gamma 86.735(4)
_cell_formula_units_Z 2
_cell_length_a 11.304(2)
_cell_length_b 11.753(2)
_cell_length_c 20.370(4)
_cell_measurement_reflns_used 2844
_cell_measurement_temperature 294(2)
_cell_measurement_theta_max 19.24
_cell_measurement_theta_min 2.34
_cell_volume 2609.1(8)
_computing_cell_refinement 'Bruker SMART'
_computing_data_collection 'Bruker SMART'
_computing_data_reduction 'Bruker SAINT'
_computing_structure_refinement 'SHELXL-2014/6 (Sheldrick, 2014)'
_computing_structure_solution 'Bruker SHELXTL'
_diffrn_ambient_temperature 294(2)
_diffrn_measured_fraction_theta_full 0.993
_diffrn_measured_fraction_theta_max 0.991
_diffrn_measurement_device_type 'CCD area detector'
_diffrn_measurement_method 'phi and omega scans'
_diffrn_radiation_monochromator graphite
_diffrn_radiation_source 'sealed tube'
_diffrn_radiation_type MoK\a
_diffrn_radiation_wavelength 0.71073
_diffrn_reflns_av_R_equivalents 0.0774
_diffrn_reflns_av_unetI/netI 0.1130
_diffrn_reflns_Laue_measured_fraction_full 0.993
_diffrn_reflns_Laue_measured_fraction_max 0.991
_diffrn_reflns_limit_h_max 14
_diffrn_reflns_limit_h_min -14
_diffrn_reflns_limit_k_max 14
_diffrn_reflns_limit_k_min -14
_diffrn_reflns_limit_l_max 25
_diffrn_reflns_limit_l_min -25
_diffrn_reflns_number 27664
_diffrn_reflns_point_group_measured_fraction_full 0.993
_diffrn_reflns_point_group_measured_fraction_max 0.991
_diffrn_reflns_theta_full 25.242
_diffrn_reflns_theta_max 26.371
_diffrn_reflns_theta_min 1.035
_exptl_absorpt_coefficient_mu 3.528
_exptl_crystal_colour yellow
_exptl_crystal_density_diffrn 1.899
_exptl_crystal_description block
_exptl_crystal_F_000 1432
_exptl_crystal_size_max 0.22
_exptl_crystal_size_mid 0.20
_exptl_crystal_size_min 0.18
_refine_diff_density_max 1.986
_refine_diff_density_min -1.679
_refine_diff_density_rms 0.173
_refine_ls_extinction_method none
_refine_ls_goodness_of_fit_ref 1.027
_refine_ls_hydrogen_treatment constr
_refine_ls_matrix_type full
_refine_ls_number_parameters 622
_refine_ls_number_reflns 10566
_refine_ls_number_restraints 18
_refine_ls_restrained_S_all 1.027
_refine_ls_R_factor_all 0.1385
_refine_ls_R_factor_gt 0.0894
_refine_ls_shift/su_max 0.003
_refine_ls_shift/su_mean 0.000
_refine_ls_structure_factor_coef Fsqd
_refine_ls_weighting_details 'w=1/[\s^2^(Fo^2^)+(0.1465P)^2^] where P=(Fo^2^+2Fc^2^)/3'
_refine_ls_weighting_scheme calc
_refine_ls_wR_factor_gt 0.2231
_refine_ls_wR_factor_ref 0.2560
_reflns_Friedel_coverage 0.000
_reflns_number_gt 6506
_reflns_number_total 10566
_reflns_threshold_expression 'I > 2\s(I)'
_cod_data_source_file c5dt05074j2.cif
_cod_data_source_block 165ale
_cod_depositor_comments 'Adding full bibliography for 7038449--7038453.cif.'
_cod_original_cell_volume 2609.2(9)
_cod_database_code 7038453
_shelx_space_group_comment
;
The symmetry employed for this shelxl refinement is uniquely defined
by the following loop, which should always be used as a source of
symmetry information in preference to the above space-group names.
They are only intended as comments.
;
_shelx_estimated_absorpt_t_min 0.511
_shelx_estimated_absorpt_t_max 0.569
_shelxl_version_number 2014/6

loop_
_space_group_symop_operation_xyz
'x, y, z'
'-x, -y, -z'

loop_
_atom_site_label
_atom_site_type_symbol
_atom_site_fract_x
_atom_site_fract_y
_atom_site_fract_z
_atom_site_U_iso_or_equiv
_atom_site_adp_type
_atom_site_occupancy
_atom_site_site_symmetry_order
_atom_site_calc_flag
_atom_site_refinement_flags_posn
_atom_site_refinement_flags_adp
C1 C 0.1650(18) 0.4096(15) 0.1853(10) 0.1079(14) Uani 1 1 d D .
C2 C 0.0364(17) 0.4186(15) 0.1868(10) 0.1079(14) Uani 1 1 d D .
C3 C 0.0128(18) 0.4275(15) 0.1188(10) 0.1079(14) Uani 1 1 d D .
H3 H -0.0676 0.4308 0.1151 0.130 Uiso 1 1 calc R U
C4 C 0.0944(18) 0.4307(15) 0.0677(11) 0.1079(14) Uani 1 1 d D .
H4 H 0.0692 0.4427 0.0275 0.130 Uiso 1 1 calc R U
C5 C 0.2161(18) 0.4196(15) 0.0597(10) 0.1079(14) Uani 1 1 d D .
H5 H 0.2722 0.4189 0.0177 0.130 Uiso 1 1 calc R U
C6 C 0.2503(18) 0.4088(15) 0.1247(10) 0.1079(14) Uani 1 1 d D .
H6 H 0.3326 0.4012 0.1247 0.130 Uiso 1 1 calc R U
C7 C -0.058(2) 0.4223(16) 0.2515(11) 0.1079(14) Uani 1 1 d . .
C8 C -0.1237(18) 0.2308(15) 0.2557(11) 0.1079(14) Uani 1 1 d . .
H8A H -0.1290 0.1583 0.2814 0.162 Uiso 1 1 calc R U
H8B H -0.2043 0.2590 0.2537 0.162 Uiso 1 1 calc R U
H8C H -0.0747 0.2219 0.2104 0.162 Uiso 1 1 calc R U
C9 C -0.1472(19) 0.3148(16) 0.3575(11) 0.1079(14) Uani 1 1 d . .
H9A H -0.1146 0.3672 0.3815 0.162 Uiso 1 1 calc R U
H9B H -0.2286 0.3401 0.3556 0.162 Uiso 1 1 calc R U
H9C H -0.1491 0.2401 0.3806 0.162 Uiso 1 1 calc R U
C10 C 0.3840(10) 0.2718(9) 0.2337(5) 0.048(3) Uani 1 1 d . .
C11 C 0.5061(12) 0.3026(10) 0.1988(6) 0.054(3) Uani 1 1 d . .
C12 C 0.5853(13) 0.2292(11) 0.1601(7) 0.066(4) Uani 1 1 d . .
H12 H 0.6621 0.2544 0.1370 0.079 Uiso 1 1 calc R U
C13 C 0.5573(12) 0.1192(10) 0.1534(7) 0.062(3) Uani 1 1 d . .
C14 C 0.4436(13) 0.0839(11) 0.1908(7) 0.066(4) Uani 1 1 d . .
H14 H 0.4228 0.0087 0.1898 0.079 Uiso 1 1 calc R U
C15 C 0.3599(10) 0.1583(10) 0.2298(6) 0.053(3) Uani 1 1 d . .
C16 C 0.5553(11) 0.4166(12) 0.2065(7) 0.059(3) Uani 1 1 d . .
C17 C 0.6115(14) 0.4880(12) 0.1510(9) 0.076(4) Uani 1 1 d . .
C18 C 0.6724(13) 0.5856(15) 0.1588(10) 0.090(5) Uani 1 1 d . .
C19 C 0.674(2) 0.6061(16) 0.2214(13) 0.1079(14) Uani 1 1 d . .
C20 C 0.628(2) 0.5441(16) 0.2735(12) 0.1079(14) Uani 1 1 d . .
C21 C 0.5647(13) 0.4458(13) 0.2670(9) 0.075(4) Uani 1 1 d . .
C23 C 0.2402(17) 0.1075(15) 0.2683(10) 0.1079(14) Uani 1 1 d D .
C24 C 0.2028(18) 0.1105(15) 0.3430(10) 0.1079(14) Uani 1 1 d D .
C25 C 0.0860(18) 0.0516(15) 0.3721(10) 0.1079(14) Uani 1 1 d D .
C26 C 0.0389(18) 0.0052(15) 0.3375(11) 0.1079(14) Uani 1 1 d D .
C27 C 0.0536(18) -0.0023(15) 0.2715(11) 0.1079(14) Uani 1 1 d D .
C28 C 0.1701(18) 0.0531(16) 0.2354(11) 0.1079(14) Uani 1 1 d D .
C29 C 0.6430(13) 0.0377(11) 0.1111(7) 0.064(3) Uani 1 1 d . .
C30 C 0.6097(14) -0.0329(13) 0.0706(8) 0.077(4) Uani 1 1 d . .
C31 C 0.6910(16) -0.1019(12) 0.0288(9) 0.085(5) Uani 1 1 d . .
C32 C 0.8102(17) -0.1079(13) 0.0302(10) 0.093(5) Uani 1 1 d . .
C33 C 0.8488(14) -0.0431(13) 0.0711(9) 0.084(5) Uani 1 1 d . .
C34 C 0.7702(15) 0.0334(12) 0.1084(8) 0.077(4) Uani 1 1 d . .
C35 C 0.2769(11) 0.5566(10) 0.3056(6) 0.054(3) Uani 1 1 d . .
C36 C 0.2931(12) 0.5620(10) 0.3727(7) 0.062(3) Uani 1 1 d . .
C37 C 0.3357(13) 0.6574(11) 0.3902(7) 0.066(3) Uani 1 1 d . .
H37 H 0.3486 0.6586 0.4335 0.079 Uiso 1 1 calc R U
C38 C 0.3612(12) 0.7549(11) 0.3446(7) 0.060(3) Uani 1 1 d . .
C39 C 0.3375(13) 0.7527(11) 0.2831(7) 0.064(3) Uani 1 1 d . .
H39 H 0.3509 0.8174 0.2530 0.076 Uiso 1 1 calc R U
C40 C 0.2947(11) 0.6591(10) 0.2640(7) 0.057(3) Uani 1 1 d . .
C41 C 0.2645(15) 0.4669(10) 0.4262(7) 0.069(4) Uani 1 1 d . .
C42 C 0.148(2) 0.4285(16) 0.4505(12) 0.1079(14) Uani 1 1 d . U
C43 C 0.121(2) 0.3401(16) 0.5086(12) 0.1079(14) Uani 1 1 d . .
C44 C 0.208(2) 0.3094(16) 0.5329(12) 0.1079(14) Uani 1 1 d . .
C45 C 0.312(2) 0.3342(16) 0.5204(12) 0.1079(14) Uani 1 1 d . .
C46 C 0.349(2) 0.4199(12) 0.4622(7) 0.085(5) Uani 1 1 d . .
C47 C 0.4091(15) 0.8584(12) 0.3661(8) 0.070(4) Uani 1 1 d . .
C48 C 0.3539(17) 0.9057(12) 0.4272(10) 0.083(5) Uani 1 1 d . .
C49 C 0.394(2) 1.0039(15) 0.4495(11) 0.099(6) Uani 1 1 d . .
C50 C 0.493(2) 1.0532(17) 0.4049(13) 0.1079(14) Uani 1 1 d . .
C51 C 0.5521(16) 1.0094(15) 0.3474(10) 0.090(5) Uani 1 1 d . .
C52 C 0.5033(16) 0.9111(14) 0.3299(9) 0.080(4) Uani 1 1 d . .
C53 C 0.2608(12) 0.6757(11) 0.1958(8) 0.065(4) Uani 1 1 d . .
C54 C 0.1349(13) 0.6789(12) 0.1928(9) 0.074(4) Uani 1 1 d . .
C55 C 0.0990(14) 0.7012(13) 0.1360(10) 0.075(4) Uani 1 1 d . .
C56 C 0.1826(16) 0.7197(13) 0.0756(10) 0.081(5) Uani 1 1 d . .
C57 C 0.3031(16) 0.7205(14) 0.0755(9) 0.084(5) Uani 1 1 d . .
C58 C 0.3435(13) 0.6975(13) 0.1349(7) 0.069(4) Uani 1 1 d . .
N1 N -0.0689(13) 0.3101(15) 0.2875(10) 0.112(5) Uani 1 1 d . .
F17 F 0.6051(10) 0.4657(8) 0.0882(5) 0.100(3) Uani 1 1 d . .
F18 F 0.7244(10) 0.6476(8) 0.1040(7) 0.118(4) Uani 1 1 d . .
F19 F 0.7379(14) 0.6987(12) 0.2270(8) 0.1617(17) Uani 1 1 d . .
F20 F 0.6340(14) 0.5624(12) 0.3380(8) 0.1617(17) Uani 1 1 d . .
F21 F 0.5190(9) 0.3777(10) 0.3228(5) 0.100(3) Uani 1 1 d . .
F24 F 0.2584(14) 0.1573(12) 0.3738(8) 0.1617(17) Uani 1 1 d . .
F25 F 0.0523(14) 0.0675(12) 0.4390(8) 0.1617(17) Uani 1 1 d . .
F26 F -0.0887(14) -0.0393(12) 0.3652(8) 0.1617(17) Uani 1 1 d . .
F27 F 0.0005(15) -0.0465(12) 0.2256(8) 0.1617(17) Uani 1 1 d . .
F28 F 0.2024(12) 0.0548(11) 0.1653(9) 0.159(6) Uani 1 1 d . .
F30 F 0.4884(9) -0.0350(8) 0.0704(5) 0.096(3) Uani 1 1 d . .
F31 F 0.6497(10) -0.1725(9) -0.0090(6) 0.117(3) Uani 1 1 d . .
F32 F 0.8894(10) -0.1795(8) -0.0094(6) 0.114(3) Uani 1 1 d . .
F33 F 0.9676(9) -0.0452(9) 0.0717(6) 0.116(3) Uani 1 1 d . .
F34 F 0.8132(8) 0.0964(9) 0.1485(6) 0.108(3) Uani 1 1 d . .
F42 F 0.0602(14) 0.4702(12) 0.4216(8) 0.1617(17) Uani 1 1 d . .
F43 F 0.0037(14) 0.3100(12) 0.5237(8) 0.1617(17) Uani 1 1 d . .
F44 F 0.1810(13) 0.2262(12) 0.5899(8) 0.1617(17) Uani 1 1 d . .
F45 F 0.4079(15) 0.2965(12) 0.5446(8) 0.1617(17) Uani 1 1 d . .
F46 F 0.4648(11) 0.4556(8) 0.4455(5) 0.101(3) Uani 1 1 d . .
F48 F 0.2529(10) 0.8589(8) 0.4713(5) 0.099(3) Uani 1 1 d . .
F49 F 0.3352(13) 1.0462(9) 0.5066(6) 0.125(4) Uani 1 1 d . .
F50 F 0.5333(14) 1.1502(9) 0.4247(7) 0.144(5) Uani 1 1 d . .
F51 F 0.6456(12) 1.0585(11) 0.3065(7) 0.150(5) Uani 1 1 d . .
F52 F 0.5664(9) 0.8742(8) 0.2679(6) 0.101(3) Uani 1 1 d . .
F54 F 0.0511(8) 0.6645(8) 0.2527(5) 0.095(3) Uani 1 1 d . .
F55 F -0.0180(8) 0.7028(9) 0.1355(6) 0.108(3) Uani 1 1 d . .
F56 F 0.1510(10) 0.7357(9) 0.0168(5) 0.110(3) Uani 1 1 d . .
F57 F 0.3892(10) 0.7374(12) 0.0185(5) 0.125(4) Uani 1 1 d . .
F58 F 0.4595(8) 0.6957(9) 0.1311(5) 0.099(3) Uani 1 1 d . .
Bi01 Bi 0.21402(4) 0.37934(4) 0.28542(2) 0.0547(2) Uani 1 1 d . .

loop_
_atom_site_aniso_label
_atom_site_aniso_U_11
_atom_site_aniso_U_22
_atom_site_aniso_U_33
_atom_site_aniso_U_23
_atom_site_aniso_U_13
_atom_site_aniso_U_12
C1 0.118(3) 0.071(2) 0.138(4) -0.020(3) -0.035(3) 0.003(2)
C2 0.118(3) 0.071(2) 0.138(4) -0.020(3) -0.035(3) 0.003(2)
C3 0.118(3) 0.071(2) 0.138(4) -0.020(3) -0.035(3) 0.003(2)
C4 0.118(3) 0.071(2) 0.138(4) -0.020(3) -0.035(3) 0.003(2)
C5 0.118(3) 0.071(2) 0.138(4) -0.020(3) -0.035(3) 0.003(2)
C6 0.118(3) 0.071(2) 0.138(4) -0.020(3) -0.035(3) 0.003(2)
C7 0.118(3) 0.071(2) 0.138(4) -0.020(3) -0.035(3) 0.003(2)
C8 0.118(3) 0.071(2) 0.138(4) -0.020(3) -0.035(3) 0.003(2)
C9 0.118(3) 0.071(2) 0.138(4) -0.020(3) -0.035(3) 0.003(2)
C10 0.055(7) 0.046(6) 0.036(6) 0.000(5) 0.001(5) -0.001(5)
C11 0.074(8) 0.041(6) 0.044(7) -0.001(5) -0.008(6) 0.004(6)
C12 0.067(8) 0.063(8) 0.064(8) 0.014(7) -0.019(7) 0.006(7)
C13 0.071(8) 0.041(7) 0.069(9) -0.009(6) -0.006(7) -0.001(6)
C14 0.080(9) 0.041(7) 0.069(9) 0.006(6) -0.013(7) 0.019(6)
C15 0.043(6) 0.050(7) 0.057(7) 0.012(6) -0.005(5) 0.008(5)
C16 0.052(7) 0.069(8) 0.057(8) -0.030(7) -0.010(6) 0.005(6)
C17 0.070(9) 0.059(9) 0.096(12) -0.004(8) -0.015(8) 0.001(7)
C18 0.053(8) 0.081(11) 0.125(15) -0.003(11) -0.001(9) -0.011(8)
C19 0.118(3) 0.071(2) 0.138(4) -0.020(3) -0.035(3) 0.003(2)
C20 0.118(3) 0.071(2) 0.138(4) -0.020(3) -0.035(3) 0.003(2)
C21 0.066(9) 0.066(9) 0.088(12) -0.010(8) -0.009(8) -0.004(7)
C23 0.118(3) 0.071(2) 0.138(4) -0.020(3) -0.035(3) 0.003(2)
C24 0.118(3) 0.071(2) 0.138(4) -0.020(3) -0.035(3) 0.003(2)
C25 0.118(3) 0.071(2) 0.138(4) -0.020(3) -0.035(3) 0.003(2)
C26 0.118(3) 0.071(2) 0.138(4) -0.020(3) -0.035(3) 0.003(2)
C27 0.118(3) 0.071(2) 0.138(4) -0.020(3) -0.035(3) 0.003(2)
C28 0.118(3) 0.071(2) 0.138(4) -0.020(3) -0.035(3) 0.003(2)
C29 0.064(8) 0.053(7) 0.071(9) -0.005(7) -0.012(7) 0.012(6)
C30 0.071(10) 0.066(9) 0.087(11) -0.019(8) -0.005(8) 0.001(7)
C31 0.088(11) 0.047(8) 0.113(13) -0.021(8) -0.009(10) 0.008(8)
C32 0.095(13) 0.058(9) 0.123(15) -0.033(9) -0.015(11) 0.015(9)
C33 0.058(9) 0.069(10) 0.114(13) -0.012(9) 0.000(9) 0.005(7)
C34 0.084(11) 0.056(8) 0.083(10) -0.013(7) -0.004(8) 0.009(7)
C35 0.064(8) 0.046(7) 0.048(7) -0.007(5) -0.005(6) 0.000(6)
C36 0.065(8) 0.042(7) 0.069(9) -0.006(6) 0.001(7) -0.004(6)
C37 0.088(10) 0.052(7) 0.058(8) -0.007(6) -0.017(7) -0.002(7)
C38 0.060(8) 0.053(7) 0.069(9) 0.003(6) -0.021(7) -0.006(6)
C39 0.077(9) 0.055(8) 0.065(9) 0.018(6) -0.033(7) -0.015(7)
C40 0.051(7) 0.051(7) 0.068(8) 0.000(6) -0.018(6) 0.006(6)
C41 0.106(11) 0.036(6) 0.055(8) -0.008(6) -0.003(8) 0.004(7)
C42 0.118(3) 0.071(2) 0.138(4) -0.020(3) -0.035(3) 0.003(2)
C43 0.118(3) 0.071(2) 0.138(4) -0.020(3) -0.035(3) 0.003(2)
C44 0.118(3) 0.071(2) 0.138(4) -0.020(3) -0.035(3) 0.003(2)
C45 0.118(3) 0.071(2) 0.138(4) -0.020(3) -0.035(3) 0.003(2)
C46 0.152(17) 0.050(8) 0.045(8) -0.001(6) -0.012(10) -0.002(10)
C47 0.090(10) 0.056(8) 0.073(10) 0.019(7) -0.042(9) -0.020(8)
C48 0.116(14) 0.040(7) 0.106(13) -0.003(8) -0.056(11) 0.002(8)
C49 0.138(17) 0.072(11) 0.100(14) 0.004(10) -0.058(13) 0.006(11)
C50 0.118(3) 0.071(2) 0.138(4) -0.020(3) -0.035(3) 0.003(2)
C51 0.088(11) 0.074(11) 0.112(14) 0.031(10) -0.037(10) -0.029(9)
C52 0.094(12) 0.068(10) 0.078(11) 0.002(8) -0.028(9) 0.005(9)
C53 0.063(8) 0.045(7) 0.096(11) -0.006(7) -0.032(8) 0.001(6)
C54 0.061(9) 0.051(8) 0.111(13) 0.004(8) -0.029(9) 0.004(6)
C55 0.064(9) 0.066(9) 0.107(13) -0.005(9) -0.045(10) 0.006(7)
C56 0.089(12) 0.062(9) 0.104(13) 0.010(8) -0.053(11) -0.001(8)
C57 0.087(11) 0.075(10) 0.086(12) 0.016(9) -0.018(10) -0.014(8)
C58 0.057(8) 0.089(10) 0.066(9) 0.008(8) -0.027(7) -0.014(7)
N1 0.078(9) 0.118(13) 0.154(16) -0.039(11) -0.048(10) 0.000(9)
F17 0.136(8) 0.078(6) 0.084(6) 0.013(5) -0.021(6) -0.036(6)
F18 0.103(7) 0.071(6) 0.167(11) 0.004(6) -0.011(7) -0.028(5)
F19 0.167(4) 0.128(3) 0.169(4) -0.018(3) 0.004(3) -0.023(3)
F20 0.167(4) 0.128(3) 0.169(4) -0.018(3) 0.004(3) -0.023(3)
F21 0.101(7) 0.127(8) 0.082(6) -0.038(6) -0.033(5) 0.006(6)
F24 0.167(4) 0.128(3) 0.169(4) -0.018(3) 0.004(3) -0.023(3)
F25 0.167(4) 0.128(3) 0.169(4) -0.018(3) 0.004(3) -0.023(3)
F26 0.167(4) 0.128(3) 0.169(4) -0.018(3) 0.004(3) -0.023(3)
F27 0.167(4) 0.128(3) 0.169(4) -0.018(3) 0.004(3) -0.023(3)
F28 0.130(10) 0.120(10) 0.253(17) -0.077(11) -0.073(11) -0.014(8)
F30 0.090(6) 0.091(6) 0.118(7) -0.047(5) -0.039(6) 0.019(5)
F31 0.127(8) 0.105(8) 0.118(8) -0.055(7) -0.020(7) 0.022(6)
F32 0.111(7) 0.082(6) 0.139(9) -0.058(6) -0.001(6) 0.026(5)
F33 0.071(6) 0.110(8) 0.158(10) -0.035(7) -0.008(6) 0.006(5)
F34 0.076(6) 0.113(8) 0.144(9) -0.066(7) -0.031(6) 0.014(5)
F42 0.167(4) 0.128(3) 0.169(4) -0.018(3) 0.004(3) -0.023(3)
F43 0.167(4) 0.128(3) 0.169(4) -0.018(3) 0.004(3) -0.023(3)
F44 0.167(4) 0.128(3) 0.169(4) -0.018(3) 0.004(3) -0.023(3)
F45 0.167(4) 0.128(3) 0.169(4) -0.018(3) 0.004(3) -0.023(3)
F46 0.156(10) 0.085(7) 0.077(6) -0.003(5) -0.060(7) 0.008(7)
F48 0.125(8) 0.080(6) 0.086(6) -0.018(5) -0.010(6) -0.009(6)
F49 0.215(13) 0.078(7) 0.096(8) -0.022(6) -0.058(8) -0.005(7)
F50 0.228(14) 0.069(6) 0.173(11) -0.005(7) -0.114(11) -0.043(8)
F51 0.157(11) 0.124(9) 0.191(13) 0.052(9) -0.088(10) -0.088(9)
F52 0.087(6) 0.089(7) 0.124(8) 0.016(6) -0.022(6) -0.028(5)
F54 0.066(5) 0.098(7) 0.113(7) 0.008(6) -0.016(5) -0.001(5)
F55 0.071(6) 0.113(8) 0.149(10) 0.012(7) -0.053(6) -0.007(5)
F56 0.125(8) 0.123(8) 0.103(7) 0.015(6) -0.076(7) -0.002(6)
F57 0.101(8) 0.194(12) 0.077(7) 0.022(7) -0.023(6) -0.020(8)
F58 0.081(6) 0.137(8) 0.081(6) 0.018(6) -0.032(5) -0.014(6)
Bi01 0.0544(3) 0.0454(3) 0.0598(3) -0.0084(2) -0.0049(2) 0.00072(19)

loop_
_atom_type_symbol
_atom_type_description
_atom_type_scat_dispersion_real
_atom_type_scat_dispersion_imag
_atom_type_scat_source
C C 0.0033 0.0016 'International Tables Vol C Tables 4.2.6.8 and 6.1.1.4'
H H 0.0000 0.0000 'International Tables Vol C Tables 4.2.6.8 and 6.1.1.4'
N N 0.0061 0.0033 'International Tables Vol C Tables 4.2.6.8 and 6.1.1.4'
F F 0.0171 0.0103 'International Tables Vol C Tables 4.2.6.8 and 6.1.1.4'
Bi Bi -4.1077 10.2566 'International Tables Vol C Tables 4.2.6.8 and 6.1.1.4'

loop_
_geom_angle_atom_site_label_1
_geom_angle_atom_site_label_2
_geom_angle_atom_site_label_3
_geom_angle
C6 C1 C2 120.1(17)
C6 C1 Bi01 122.6(14)
C2 C1 Bi01 117.0(14)
C1 C2 C3 113.2(16)
C1 C2 C7 121.3(18)
C3 C2 C7 125.5(18)
C4 C3 C2 122.2(19)
C4 C3 H3 118.9
C2 C3 H3 118.9
C3 C4 C5 130(2)
C3 C4 H4 115.0
C5 C4 H4 115.0
C4 C5 C6 112.4(18)
C4 C5 H5 123.8
C6 C5 H5 123.8
C1 C6 C5 121.9(18)
C1 C6 H6 119.0
C5 C6 H6 119.0
N1 C7 C2 110.4(16)
N1 C8 H8A 109.5
N1 C8 H8B 109.5
H8A C8 H8B 109.5
N1 C8 H8C 109.5
H8A C8 H8C 109.5
H8B C8 H8C 109.5
N1 C9 H9A 109.5
N1 C9 H9B 109.5
H9A C9 H9B 109.5
N1 C9 H9C 109.5
H9A C9 H9C 109.5
H9B C9 H9C 109.5
C15 C10 C11 114.0(10)
C15 C10 Bi01 113.5(8)
C11 C10 Bi01 132.1(8)
C12 C11 C10 121.9(12)
C12 C11 C16 116.5(12)
C10 C11 C16 121.5(10)
C11 C12 C13 123.0(13)
C11 C12 H12 118.5
C13 C12 H12 118.5
C12 C13 C14 116.4(12)
C12 C13 C29 123.7(13)
C14 C13 C29 119.8(11)
C13 C14 C15 121.5(12)
C13 C14 H14 119.2
C15 C14 H14 119.2
C14 C15 C10 122.7(11)
C14 C15 C23 115.6(12)
C10 C15 C23 121.7(11)
C21 C16 C17 115.4(14)
C21 C16 C11 121.2(13)
C17 C16 C11 122.5(12)
F17 C17 C16 119.4(13)
F17 C17 C18 118.9(15)
C16 C17 C18 121.7(16)
F18 C18 C19 125.0(18)
F18 C18 C17 117.9(18)
C19 C18 C17 117.1(18)
C20 C19 C18 125(2)
C20 C19 F19 119(2)
C18 C19 F19 116(2)
C19 C20 F20 125(2)
C19 C20 C21 119(2)
F20 C20 C21 116(2)
C16 C21 F21 119.2(14)
C16 C21 C20 121.8(17)
F21 C21 C20 118.9(16)
C28 C23 C24 119.9(17)
C28 C23 C15 120.9(17)
C24 C23 C15 119.1(15)
F24 C24 C23 122.8(19)
F24 C24 C25 126(2)
C23 C24 C25 111.3(16)
C26 C25 F25 131(2)
C26 C25 C24 121(2)
F25 C25 C24 107.6(17)
C25 C26 C27 137(2)
C25 C26 F26 121(2)
C27 C26 F26 101.1(16)
C26 C27 F27 141.6(19)
C26 C27 C28 107.9(17)
F27 C27 C28 110.5(17)
C23 C28 F28 119.7(17)
C23 C28 C27 123.0(18)
F28 C28 C27 117.1(17)
C30 C29 C34 114.9(13)
C30 C29 C13 124.0(13)
C34 C29 C13 121.0(13)
C29 C30 C31 123.2(15)
C29 C30 F30 118.8(12)
C31 C30 F30 118.0(14)
F31 C31 C32 120.0(14)
F31 C31 C30 119.6(15)
C32 C31 C30 120.1(16)
C33 C32 F32 120.4(17)
C33 C32 C31 119.6(15)
F32 C32 C31 119.9(16)
C32 C33 F33 120.6(15)
C32 C33 C34 120.4(16)
F33 C33 C34 118.8(16)
F34 C34 C33 118.1(15)
F34 C34 C29 120.2(12)
C33 C34 C29 121.4(15)
C40 C35 C36 115.5(11)
C40 C35 Bi01 130.6(9)
C36 C35 Bi01 113.8(8)
C37 C36 C35 120.1(12)
C37 C36 C41 116.7(13)
C35 C36 C41 123.2(12)
C36 C37 C38 121.7(13)
C36 C37 H37 119.1
C38 C37 H37 119.1
C39 C38 C37 118.1(12)
C39 C38 C47 122.0(12)
C37 C38 C47 119.8(12)
C38 C39 C40 121.6(12)
C38 C39 H39 119.2
C40 C39 H39 119.2
C39 C40 C35 122.5(12)
C39 C40 C53 114.5(11)
C35 C40 C53 122.9(11)
C42 C41 C46 114.6(16)
C42 C41 C36 121.9(16)
C46 C41 C36 123.0(15)
F42 C42 C41 119(2)
F42 C42 C43 121(2)
C41 C42 C43 120.0(19)
C44 C43 F43 133(2)
C44 C43 C42 116(2)
F43 C43 C42 111.6(19)
C45 C44 C43 134(3)
C45 C44 F44 110(2)
C43 C44 F44 115(2)
C44 C45 F45 134(2)
C44 C45 C46 115(2)
F45 C45 C46 111(2)
F46 C46 C41 120.1(13)
F46 C46 C45 119.3(18)
C41 C46 C45 120.6(19)
C52 C47 C48 114.6(15)
C52 C47 C38 123.4(16)
C48 C47 C38 122.0(14)
F48 C48 C47 121.4(13)
F48 C48 C49 114.1(17)
C47 C48 C49 124.5(18)
F49 C49 C50 123.9(19)
F49 C49 C48 121(2)
C50 C49 C48 115(2)
C51 C50 F50 121(2)
C51 C50 C49 123.4(19)
F50 C50 C49 116(2)
F51 C51 C50 121.6(19)
F51 C51 C52 121.3(19)
C50 C51 C52 116.9(17)
C47 C52 F52 121.0(15)
C47 C52 C51 125.9(17)
F52 C52 C51 113.2(16)
C58 C53 C54 115.2(14)
C58 C53 C40 123.9(12)
C54 C53 C40 120.6(14)
C55 C54 F54 119.9(14)
C55 C54 C53 123.6(16)
F54 C54 C53 116.4(14)
C54 C55 F55 121.6(17)
C54 C55 C56 120.5(14)
F55 C55 C56 118.0(15)
F56 C56 C55 122.4(15)
F56 C56 C57 119.0(17)
C55 C56 C57 118.6(15)
F57 C57 C56 121.8(16)
F57 C57 C58 116.1(15)
C56 C57 C58 122.0(16)
F58 C58 C53 120.9(12)
F58 C58 C57 119.1(14)
C53 C58 C57 120.1(14)
C8 N1 C7 112.9(17)
C8 N1 C9 105.7(16)
C7 N1 C9 111.6(16)
C1 Bi01 C10 89.3(6)
C1 Bi01 C35 104.4(6)
C10 Bi01 C35 108.8(4)

loop_
_geom_bond_atom_site_label_1
_geom_bond_atom_site_label_2
_geom_bond_distance
C1 C6 1.36(2)
C1 C2 1.44(2)
C1 Bi01 2.239(18)
C2 C3 1.47(2)
C2 C7 1.47(3)
C3 C4 1.21(2)
C3 H3 0.9300
C4 C5 1.34(2)
C4 H4 0.9300
C5 C6 1.46(2)
C5 H5 0.9300
C6 H6 0.9300
C7 N1 1.45(3)
C8 N1 1.43(2)
C8 H8A 0.9600
C8 H8B 0.9600
C8 H8C 0.9600
C9 N1 1.48(3)
C9 H9A 0.9600
C9 H9B 0.9600
C9 H9C 0.9600
C10 C15 1.390(16)
C10 C11 1.437(17)
C10 Bi01 2.309(11)
C11 C12 1.356(18)
C11 C16 1.514(17)
C12 C13 1.372(18)
C12 H12 0.9300
C13 C14 1.387(18)
C13 C29 1.488(18)
C14 C15 1.390(17)
C14 H14 0.9300
C15 C23 1.51(2)
C16 C21 1.34(2)
C16 C17 1.39(2)
C17 F17 1.347(18)
C17 C18 1.41(2)
C18 F18 1.307(19)
C18 C19 1.32(3)
C19 C20 1.25(3)
C19 F19 1.37(2)
C20 F20 1.37(2)
C20 C21 1.43(2)
C21 F21 1.342(18)
C23 C28 1.37(2)
C23 C24 1.48(2)
C24 F24 1.18(2)
C24 C25 1.49(2)
C25 C26 1.167(19)
C25 F25 1.35(2)
C26 C27 1.32(2)
C26 F26 1.52(2)
C27 F27 1.38(2)
C27 C28 1.49(2)
C28 F28 1.38(2)
C29 C30 1.35(2)
C29 C34 1.42(2)
C30 C31 1.37(2)
C30 F30 1.374(17)
C31 F31 1.351(18)
C31 C32 1.35(2)
C32 C33 1.34(2)
C32 F32 1.351(17)
C33 F33 1.345(17)
C33 C34 1.36(2)
C34 F34 1.339(18)
C35 C40 1.408(17)
C35 C36 1.432(18)
C35 Bi01 2.338(12)
C36 C37 1.352(18)
C36 C41 1.484(18)
C37 C38 1.410(18)
C37 H37 0.9300
C38 C39 1.348(18)
C38 C47 1.499(19)
C39 C40 1.349(17)
C39 H39 0.9300
C40 C53 1.526(19)
C41 C42 1.37(2)
C41 C46 1.41(2)
C42 F42 1.33(2)
C42 C43 1.49(3)
C43 C44 1.23(3)
C43 F43 1.35(2)
C44 C45 1.19(3)
C44 F44 1.44(2)
C45 F45 1.34(2)
C45 C46 1.48(3)
C46 F46 1.34(2)
C47 C52 1.29(2)
C47 C48 1.39(2)
C48 F48 1.37(2)
C48 C49 1.41(2)
C49 F49 1.31(2)
C49 C50 1.38(3)
C50 C51 1.32(3)
C50 F50 1.38(2)
C51 F51 1.300(19)
C51 C52 1.42(2)
C52 F52 1.377(19)
C53 C58 1.37(2)
C53 C54 1.439(18)
C54 C55 1.32(2)
C54 F54 1.349(18)
C55 F55 1.324(16)
C55 C56 1.36(2)
C56 F56 1.329(18)
C56 C57 1.36(2)
C57 F57 1.323(18)
C57 C58 1.40(2)
C58 F58 1.293(15)

loop_
_geom_torsion_atom_site_label_1
_geom_torsion_atom_site_label_2
_geom_torsion_atom_site_label_3
_geom_torsion_atom_site_label_4
_geom_torsion
C6 C1 C2 C3 -1(2)
Bi01 C1 C2 C3 -174.5(12)
C6 C1 C2 C7 -178.6(17)
Bi01 C1 C2 C7 7(2)
C1 C2 C3 C4 -2(3)
C7 C2 C3 C4 175.5(19)
C2 C3 C4 C5 5(3)
C3 C4 C5 C6 -4(3)
C2 C1 C6 C5 1(3)
Bi01 C1 C6 C5 175.0(12)
C4 C5 C6 C1 0(3)
C1 C2 C7 N1 -74(2)
C3 C2 C7 N1 108(2)
C15 C10 C11 C12 6.2(17)
Bi01 C10 C11 C12 -166.2(9)
C15 C10 C11 C16 -170.3(11)
Bi01 C10 C11 C16 17.3(17)
C10 C11 C12 C13 -3(2)
C16 C11 C12 C13 174.0(12)
C11 C12 C13 C14 -2(2)
C11 C12 C13 C29 179.9(13)
C12 C13 C14 C15 4(2)
C29 C13 C14 C15 -178.6(12)
C13 C14 C15 C10 0(2)
C13 C14 C15 C23 -179.4(13)
C11 C10 C15 C14 -5.0(17)
Bi01 C10 C15 C14 168.9(10)
C11 C10 C15 C23 174.7(13)
Bi01 C10 C15 C23 -11.5(16)
C12 C11 C16 C21 -115.5(14)
C10 C11 C16 C21 61.2(17)
C12 C11 C16 C17 53.6(18)
C10 C11 C16 C17 -129.7(13)
C21 C16 C17 F17 -179.1(13)
C11 C16 C17 F17 11(2)
C21 C16 C17 C18 -1(2)
C11 C16 C17 C18 -170.6(13)
F17 C17 C18 F18 -3(2)
C16 C17 C18 F18 179.1(13)
F17 C17 C18 C19 178.4(15)
C16 C17 C18 C19 0(2)
F18 C18 C19 C20 -177.1(19)
C17 C18 C19 C20 2(3)
F18 C18 C19 F19 -1(3)
C17 C18 C19 F19 177.5(15)
C18 C19 C20 F20 177.2(19)
F19 C19 C20 F20 2(3)
C18 C19 C20 C21 -3(3)
F19 C19 C20 C21 -178.3(16)
C17 C16 C21 F21 -176.2(13)
C11 C16 C21 F21 -6(2)
C17 C16 C21 C20 0(2)
C11 C16 C21 C20 169.9(14)
C19 C20 C21 C16 2(3)
F20 C20 C21 C16 -178.2(15)
C19 C20 C21 F21 178.0(18)
F20 C20 C21 F21 -2(2)
C14 C15 C23 C28 -54(2)
C10 C15 C23 C28 126.1(17)
C14 C15 C23 C24 121.8(16)
C10 C15 C23 C24 -58(2)
C28 C23 C24 F24 -179(2)
C15 C23 C24 F24 5(3)
C28 C23 C24 C25 -1(3)
C15 C23 C24 C25 -177.2(14)
F24 C24 C25 C26 -178(2)
C23 C24 C25 C26 4(3)
F24 C24 C25 F25 4(3)
C23 C24 C25 F25 -174.2(16)
F25 C25 C26 C27 168(2)
C24 C25 C26 C27 -9(4)
F25 C25 C26 F26 7(4)
C24 C25 C26 F26 -170.9(16)
C25 C26 C27 F27 -174(3)
F26 C26 C27 F27 -10(3)
C25 C26 C27 C28 9(4)
F26 C26 C27 C28 172.8(14)
C24 C23 C28 F28 177.1(17)
C15 C23 C28 F28 -7(3)
C24 C23 C28 C27 2(3)
C15 C23 C28 C27 177.6(16)
C26 C27 C28 C23 -4(3)
F27 C27 C28 C23 177.8(18)
C26 C27 C28 F28 -179.7(17)
F27 C27 C28 F28 2(2)
C12 C13 C29 C30 -137.9(16)
C14 C13 C29 C30 44(2)
C12 C13 C29 C34 39(2)
C14 C13 C29 C34 -138.8(15)
C34 C29 C30 C31 -1(2)
C13 C29 C30 C31 175.6(15)
C34 C29 C30 F30 179.6(13)
C13 C29 C30 F30 -3(2)
C29 C30 C31 F31 178.3(15)
F30 C30 C31 F31 -3(2)
C29 C30 C31 C32 5(3)
F30 C30 C31 C32 -176.1(16)
F31 C31 C32 C33 -175.6(16)
C30 C31 C32 C33 -2(3)
F31 C31 C32 F32 4(3)
C30 C31 C32 F32 177.5(16)
F32 C32 C33 F33 2(3)
C31 C32 C33 F33 -177.9(16)
F32 C32 C33 C34 176.6(16)
C31 C32 C33 C34 -4(3)
C32 C33 C34 F34 -179.9(16)
F33 C33 C34 F34 -6(2)
C32 C33 C34 C29 7(3)
F33 C33 C34 C29 -178.4(14)
C30 C29 C34 F34 -177.3(14)
C13 C29 C34 F34 6(2)
C30 C29 C34 C33 -5(2)
C13 C29 C34 C33 178.3(14)
C40 C35 C36 C37 -6.8(18)
Bi01 C35 C36 C37 176.4(10)
C40 C35 C36 C41 172.8(12)
Bi01 C35 C36 C41 -4.0(16)
C35 C36 C37 C38 2(2)
C41 C36 C37 C38 -177.4(13)
C36 C37 C38 C39 3(2)
C36 C37 C38 C47 -179.6(13)
C37 C38 C39 C40 -2(2)
C47 C38 C39 C40 179.9(13)
C38 C39 C40 C35 -3(2)
C38 C39 C40 C53 174.1(13)
C36 C35 C40 C39 7.2(19)
Bi01 C35 C40 C39 -176.7(10)
C36 C35 C40 C53 -169.4(12)
Bi01 C35 C40 C53 6.8(18)
C37 C36 C41 C42 117.1(17)
C35 C36 C41 C42 -62.5(19)
C37 C36 C41 C46 -53.8(18)
C35 C36 C41 C46 126.6(15)
C46 C41 C42 F42 177.8(15)
C36 C41 C42 F42 6(3)
C46 C41 C42 C43 -3(2)
C36 C41 C42 C43 -174.4(15)
F42 C42 C43 C44 -178.1(19)
C41 C42 C43 C44 2(3)
F42 C42 C43 F43 2(3)
C41 C42 C43 F43 -177.6(16)
F43 C43 C44 C45 180(2)
C42 C43 C44 C45 0(4)
F43 C43 C44 F44 -1(4)
C42 C43 C44 F44 178.5(16)
C43 C44 C45 F45 -176(2)
F44 C44 C45 F45 5(4)
C43 C44 C45 C46 -1(4)
F44 C44 C45 C46 -180.0(14)
C42 C41 C46 F46 -176.4(14)
C36 C41 C46 F46 -5(2)
C42 C41 C46 C45 1(2)
C36 C41 C46 C45 172.9(14)
C44 C45 C46 F46 178.3(18)
F45 C45 C46 F46 -6(2)
C44 C45 C46 C41 0(3)
F45 C45 C46 C41 176.5(14)
C39 C38 C47 C52 -51(2)
C37 C38 C47 C52 131.0(15)
C39 C38 C47 C48 128.3(15)
C37 C38 C47 C48 -49(2)
C52 C47 C48 F48 -179.8(13)
C38 C47 C48 F48 1(2)
C52 C47 C48 C49 1(2)
C38 C47 C48 C49 -179.0(14)
F48 C48 C49 F49 -2(2)
C47 C48 C49 F49 177.6(15)
F48 C48 C49 C50 -178.6(15)
C47 C48 C49 C50 1(2)
F49 C49 C50 C51 179.9(18)
C48 C49 C50 C51 -4(3)
F49 C49 C50 F50 2(3)
C48 C49 C50 F50 178.9(15)
F50 C50 C51 F51 -3(3)
C49 C50 C51 F51 179.8(17)
F50 C50 C51 C52 -178.4(15)
C49 C50 C51 C52 4(3)
C48 C47 C52 F52 -179.6(13)
C38 C47 C52 F52 0(2)
C48 C47 C52 C51 0(2)
C38 C47 C52 C51 179.7(14)
F51 C51 C52 C47 -178.0(15)
C50 C51 C52 C47 -2(3)
F51 C51 C52 F52 2(2)
C50 C51 C52 F52 177.2(16)
C39 C40 C53 C58 65.3(17)
C35 C40 C53 C58 -117.9(15)
C39 C40 C53 C54 -109.2(14)
C35 C40 C53 C54 67.6(17)
C58 C53 C54 C55 0(2)
C40 C53 C54 C55 174.9(13)
C58 C53 C54 F54 -176.1(12)
C40 C53 C54 F54 -1.1(18)
F54 C54 C55 F55 -4(2)
C53 C54 C55 F55 179.7(13)
F54 C54 C55 C56 177.8(14)
C53 C54 C55 C56 2(2)
C54 C55 C56 F56 175.9(14)
F55 C55 C56 F56 -2(2)
C54 C55 C56 C57 -3(2)
F55 C55 C56 C57 178.7(14)
F56 C56 C57 F57 0(2)
C55 C56 C57 F57 179.6(15)
F56 C56 C57 C58 -176.1(15)
C55 C56 C57 C58 3(2)
C54 C53 C58 F58 -179.2(13)
C40 C53 C58 F58 6(2)
C54 C53 C58 C57 0(2)
C40 C53 C58 C57 -174.9(13)
F57 C57 C58 F58 1(2)
C56 C57 C58 F58 177.6(15)
F57 C57 C58 C53 -178.0(14)
C56 C57 C58 C53 -1(3)
C2 C7 N1 C8 -71(2)
C2 C7 N1 C9 170.5(16)
